data_4125683
loop_
_publ_author_name
'Lopchuk, Justin M.'
'Fjelbye, Kasper'
'Kawamata, Yu'
'Malins, Lara R.'
'Pan, Chung-Mao'
'Gianatassio, Ryan'
'Wang, Jie'
'Prieto, Liher'
'Bradow, James'
'Brandt, Thomas A.'
'Collins, Michael R.'
'Elleraas, Jeff'
'Ewanicki, Jason'
'Farrell, William'
'Fadeyi, Olugbeminiyi O.'
'Gallego, Gary M.'
'Mousseau, James J.'
'Oliver, Robert'
'Sach, Neal W.'
'Smith, Jason K.'
'Spangler, Jillian E.'
'Zhu, Huichin'
'Zhu, Jinjiang'
'Baran, Phil S.'

_publ_section_title
;
 Strain-Release Heteroatom Functionalization: Development, Scope, and
 Stereospecificity.
;
_journal_issue 8
_journal_name_full 'Journal of the American Chemical Society'
_journal_page_first 3209
_journal_page_last 3226
_journal_paper_doi 10.1021/jacs.6b13229
_journal_volume 139
_journal_year 2017
_chemical_absolute_configuration ad
_chemical_formula_moiety 'C23 H27 F2 N O2 S'
_chemical_formula_sum 'C23 H27 F2 N O2 S'
_chemical_formula_weight 419.51
_space_group_crystal_system monoclinic
_space_group_IT_number 4
_space_group_name_Hall 'P 2yb'
_space_group_name_H-M_alt 'P 1 21 1'
_symmetry_space_group_name_Hall 'P 2yb'
_symmetry_space_group_name_H-M 'P 1 21 1'
_atom_sites_solution_hydrogens geom
_atom_sites_solution_primary dual
_audit_creation_date 2016-08-01
_audit_creation_method
;
Olex2 1.2-beta
(compiled 2016.07.26 svn.r3321 for OlexSys, GUI svn.r5206)
;
_cell_angle_alpha 90
_cell_angle_beta 91.931(2)
_cell_angle_gamma 90
_cell_formula_units_Z 2
_cell_length_a 5.4305(5)
_cell_length_b 14.9364(14)
_cell_length_c 12.9201(12)
_cell_measurement_reflns_used 4928
_cell_measurement_temperature 100.0
_cell_measurement_theta_max 23.718
_cell_measurement_theta_min 2.728
_cell_volume 1047.38(17)
_computing_cell_refinement 'SAINT v8.37A (Bruker, 2016)'
_computing_data_collection 'APEX3 v2016.1-0 (Bruker, 2016)'
_computing_data_reduction 'SAINT v8.37A (Bruker, 2016)'
_computing_molecular_graphics 'Olex2 (Dolomanov et al., 2009)'
_computing_publication_material 'Olex2 (Dolomanov et al., 2009)'
_computing_structure_refinement 'ShelXL (Sheldrick, 2015)'
_computing_structure_solution 'ShelXT (Sheldrick, 2015)'
_diffrn_ambient_temperature 100.0
_diffrn_detector 'Bruker APEX-II CCD'
_diffrn_detector_area_resol_mean 8.258
_diffrn_detector_type 'CCD Area Detector'
_diffrn_measured_fraction_theta_full 1.000
_diffrn_measured_fraction_theta_max 1.000
_diffrn_measurement_device 'Kappa Four-Circle Diffractometer'
_diffrn_measurement_device_type 'Bruker APEX II Ultra'
_diffrn_measurement_method '\w and \f scans'
_diffrn_radiation_monochromator 'Double Bounce Multilayer Mirrors'
_diffrn_radiation_probe x-ray
_diffrn_radiation_type MoK\a
_diffrn_radiation_wavelength 0.71073
_diffrn_reflns_av_R_equivalents 0.0463
_diffrn_reflns_av_unetI/netI 0.0479
_diffrn_reflns_Laue_measured_fraction_full 1.000
_diffrn_reflns_Laue_measured_fraction_max 1.000
_diffrn_reflns_limit_h_max 6
_diffrn_reflns_limit_h_min -4
_diffrn_reflns_limit_k_max 18
_diffrn_reflns_limit_k_min -17
_diffrn_reflns_limit_l_max 15
_diffrn_reflns_limit_l_min -15
_diffrn_reflns_number 14017
_diffrn_reflns_point_group_measured_fraction_full 0.999
_diffrn_reflns_point_group_measured_fraction_max 0.998
_diffrn_reflns_theta_full 25.000
_diffrn_reflns_theta_max 25.357
_diffrn_reflns_theta_min 1.577
_diffrn_source 'Micro Focus Rotating Anode'
_diffrn_source_type 'Bruker TXS'
_diffrn_standards_number 0
_exptl_absorpt_coefficient_mu 0.191
_exptl_absorpt_correction_T_max 0.2590
_exptl_absorpt_correction_T_min 0.2269
_exptl_absorpt_correction_type multi-scan
_exptl_absorpt_process_details
;
SADABS-2014/5 (Bruker,2014/5) was used for absorption correction.
wR2(int) was 0.1202 before and 0.0573 after correction.
The Ratio of minimum to maximum transmission is 0.8761.
The \l/2 correction factor is Not present.
;
_exptl_crystal_colour Colorless
_exptl_crystal_colour_primary Colorless
_exptl_crystal_density_diffrn 1.330
_exptl_crystal_description Rod
_exptl_crystal_F_000 444
_exptl_crystal_size_max 0.374
_exptl_crystal_size_mid 0.106
_exptl_crystal_size_min 0.087
_refine_diff_density_max 0.152
_refine_diff_density_min -0.213
_refine_diff_density_rms 0.038
_refine_ls_abs_structure_details
;
 Flack x determined using 1408 quotients [(I+)-(I-)]/[(I+)+(I-)]
 (Parsons, Flack and Wagner, Acta Cryst. B69 (2013) 249-259).
;
_refine_ls_abs_structure_Flack 0.00(4)
_refine_ls_extinction_method none
_refine_ls_goodness_of_fit_ref 1.038
_refine_ls_hydrogen_treatment constr
_refine_ls_matrix_type full
_refine_ls_number_parameters 262
_refine_ls_number_reflns 3834
_refine_ls_number_restraints 1
_refine_ls_restrained_S_all 1.038
_refine_ls_R_factor_all 0.0440
_refine_ls_R_factor_gt 0.0354
_refine_ls_shift/su_max 0.000
_refine_ls_shift/su_mean 0.000
_refine_ls_structure_factor_coef Fsqd
_refine_ls_weighting_details 'w=1/[\s^2^(Fo^2^)+(0.0378P)^2^+0.0626P] where P=(Fo^2^+2Fc^2^)/3'
_refine_ls_weighting_scheme calc
_refine_ls_wR_factor_gt 0.0751
_refine_ls_wR_factor_ref 0.0794
_reflns_Friedel_coverage 0.917
_reflns_Friedel_fraction_full 0.998
_reflns_Friedel_fraction_max 0.996
_reflns_number_gt 3379
_reflns_number_total 3834
_reflns_threshold_expression 'I > 2\s(I)'
_cod_data_source_file ja6b13229_si_008.cif
_cod_data_source_block pflj423
_cod_depositor_comments
;
The following automatic conversions were performed:

'_diffrn_radiation_probe' value 'X-ray' changed to 'x-ray' according
to
/home/data/users/saulius/crontab/automatic-downloads/current/ACS/lib/dictionaries/cif_core.dic
dictionary named 'cif_core.dic' version 2.4.2 from 2011-04-26.

Automatic conversion script
Id: cif_fix_values 4973 2017-02-22 13:04:09Z antanas 
;
_cod_database_code 4125683
_shelx_space_group_comment
;
The symmetry employed for this shelxl refinement is uniquely defined
by the following loop, which should always be used as a source of
symmetry information in preference to the above space-group names.
They are only intended as comments.
;
_shelx_estimated_absorpt_t_max 0.984
_shelx_estimated_absorpt_t_min 0.932
_olex2_refinement_description
;
1. Fixed Uiso
 At 1.2 times of:
  All C(H) groups, All C(H,H) groups
2.a Ternary CH refined with riding coordinates:
 C1(H1), C3(H3), C7(H7)
2.b Secondary CH2 refined with riding coordinates:
 C2(H2A,H2B), C4(H4A,H4B), C5(H5A,H5B), C6(H6A,H6B), C8(H8A,H8B), C9(H9A,H9B),
 C10(H10A,H10B), C11(H11A,H11B)
2.c Aromatic/amide H refined with riding coordinates:
 C13(H13), C14(H14), C15(H15), C16(H16), C17(H17), C19(H19), C21(H21), C23(H23)
;
_shelx_shelxl_version_number 2014/7
_olex2_submission_special_instructions 'No special instructions were received'

loop_
_space_group_symop_operation_xyz
'x, y, z'
'-x, y+1/2, -z'

loop_
_atom_site_label
_atom_site_type_symbol
_atom_site_fract_x
_atom_site_fract_y
_atom_site_fract_z
_atom_site_U_iso_or_equiv
_atom_site_adp_type
_atom_site_occupancy
_atom_site_site_symmetry_order
_atom_site_calc_flag
_atom_site_refinement_flags_posn
S1 S 0.50307(14) 0.68141(5) 0.11713(6) 0.0275(2) Uani 1 1 d .
F1 F 0.3290(4) 0.78612(14) 0.48092(16) 0.0485(6) Uani 1 1 d .
F2 F -0.1484(4) 0.90861(14) 0.20823(16) 0.0466(6) Uani 1 1 d .
O1 O 0.5328(5) 0.73214(16) 0.02377(19) 0.0440(7) Uani 1 1 d .
O2 O 0.7191(4) 0.64620(16) 0.17025(19) 0.0396(6) Uani 1 1 d .
N1 N 0.1126(4) 0.37956(16) 0.21361(18) 0.0196(6) Uani 1 1 d .
C1 C 0.2937(6) 0.59293(19) 0.0893(2) 0.0218(7) Uani 1 1 d .
H1 H 0.1409 0.6184 0.0554 0.026 Uiso 1 1 calc R
C2 C 0.2228(6) 0.5401(2) 0.1844(2) 0.0222(7) Uani 1 1 d .
H2A H 0.0869 0.5695 0.2206 0.027 Uiso 1 1 calc R
H2B H 0.3653 0.5322 0.2334 0.027 Uiso 1 1 calc R
C3 C 0.1405(5) 0.45058(18) 0.1369(2) 0.0196(7) Uani 1 1 d .
H3 H -0.0203 0.4593 0.0983 0.024 Uiso 1 1 calc R
C4 C 0.3417(6) 0.43232(19) 0.0591(2) 0.0226(7) Uani 1 1 d .
H4A H 0.2796 0.3919 0.0033 0.027 Uiso 1 1 calc R
H4B H 0.4875 0.4044 0.0939 0.027 Uiso 1 1 calc R
C5 C 0.4080(6) 0.5244(2) 0.0147(2) 0.0256(7) Uani 1 1 d .
H5A H 0.3374 0.5316 -0.0564 0.031 Uiso 1 1 calc R
H5B H 0.5890 0.5320 0.0132 0.031 Uiso 1 1 calc R
C6 C 0.0469(6) 0.2934(2) 0.1640(2) 0.0223(7) Uani 1 1 d .
H6A H 0.1401 0.2868 0.0999 0.027 Uiso 1 1 calc R
H6B H -0.1309 0.2937 0.1443 0.027 Uiso 1 1 calc R
C7 C 0.1015(6) 0.2143(2) 0.2341(2) 0.0247(7) Uani 1 1 d .
H7 H 0.0041 0.2186 0.2982 0.030 Uiso 1 1 calc R
C8 C 0.0770(6) 0.1203(2) 0.1869(3) 0.0281(8) Uani 1 1 d .
H8A H 0.0962 0.1187 0.1110 0.034 Uiso 1 1 calc R
H8B H -0.0735 0.0880 0.2066 0.034 Uiso 1 1 calc R
C9 C 0.3117(6) 0.0922(2) 0.2501(3) 0.0277(8) Uani 1 1 d .
H9A H 0.4318 0.0581 0.2097 0.033 Uiso 1 1 calc R
H9B H 0.2779 0.0616 0.3161 0.033 Uiso 1 1 calc R
C10 C 0.3743(6) 0.1929(2) 0.2623(3) 0.0307(8) Uani 1 1 d .
H10A H 0.4263 0.2104 0.3336 0.037 Uiso 1 1 calc R
H10B H 0.4915 0.2154 0.2113 0.037 Uiso 1 1 calc R
C11 C -0.0745(5) 0.4043(2) 0.2889(2) 0.0231(7) Uani 1 1 d .
H11A H -0.1475 0.3490 0.3169 0.028 Uiso 1 1 calc R
H11B H -0.2081 0.4382 0.2525 0.028 Uiso 1 1 calc R
C12 C 0.0273(5) 0.4603(2) 0.3783(2) 0.0213(7) Uani 1 1 d .
C13 C 0.2473(6) 0.4377(2) 0.4292(2) 0.0255(7) Uani 1 1 d .
H13 H 0.3370 0.3869 0.4070 0.031 Uiso 1 1 calc R
C14 C 0.3380(6) 0.4884(2) 0.5122(2) 0.0297(8) Uani 1 1 d .
H14 H 0.4883 0.4721 0.5469 0.036 Uiso 1 1 calc R
C15 C 0.2086(6) 0.5627(2) 0.5442(3) 0.0315(8) Uani 1 1 d .
H15 H 0.2705 0.5975 0.6008 0.038 Uiso 1 1 calc R
C16 C -0.0105(6) 0.5863(2) 0.4938(3) 0.0297(8) Uani 1 1 d .
H16 H -0.0990 0.6375 0.5155 0.036 Uiso 1 1 calc R
C17 C -0.1007(6) 0.5348(2) 0.4114(2) 0.0270(7) Uani 1 1 d .
H17 H -0.2519 0.5508 0.3772 0.032 Uiso 1 1 calc R
C18 C 0.3473(6) 0.7489(2) 0.2063(3) 0.0241(7) Uani 1 1 d .
C19 C 0.4066(6) 0.7408(2) 0.3112(3) 0.0296(8) Uani 1 1 d .
H19 H 0.5330 0.7015 0.3357 0.035 Uiso 1 1 calc R
C20 C 0.2739(7) 0.7924(2) 0.3783(3) 0.0330(8) Uani 1 1 d .
C21 C 0.0883(7) 0.8492(2) 0.3467(3) 0.0342(8) Uani 1 1 d .
H21 H -0.0006 0.8836 0.3947 0.041 Uiso 1 1 calc R
C22 C 0.0370(6) 0.8538(2) 0.2413(3) 0.0313(8) Uani 1 1 d .
C23 C 0.1612(6) 0.8053(2) 0.1695(3) 0.0269(8) Uani 1 1 d .
H23 H 0.1214 0.8101 0.0975 0.032 Uiso 1 1 calc R

loop_
_atom_site_aniso_label
_atom_site_aniso_U_11
_atom_site_aniso_U_22
_atom_site_aniso_U_33
_atom_site_aniso_U_23
_atom_site_aniso_U_13
_atom_site_aniso_U_12
S1 0.0267(4) 0.0220(4) 0.0343(5) -0.0006(4) 0.0092(3) -0.0034(4)
F1 0.0774(16) 0.0420(12) 0.0256(12) -0.0053(10) -0.0065(11) 0.0002(11)
F2 0.0478(12) 0.0367(12) 0.0548(14) -0.0075(10) -0.0057(11) 0.0192(10)
O1 0.0641(18) 0.0293(13) 0.0400(16) 0.0031(11) 0.0256(13) -0.0060(12)
O2 0.0201(11) 0.0375(14) 0.0613(18) -0.0088(13) 0.0007(11) -0.0001(10)
N1 0.0217(14) 0.0204(13) 0.0168(13) -0.0015(10) 0.0011(10) -0.0037(11)
C1 0.0231(16) 0.0215(15) 0.0207(17) -0.0007(13) 0.0002(13) 0.0014(13)
C2 0.0224(16) 0.0204(16) 0.0238(17) -0.0001(13) 0.0019(13) -0.0013(13)
C3 0.0201(16) 0.0207(16) 0.0182(16) -0.0011(13) 0.0006(12) 0.0001(12)
C4 0.0283(17) 0.0200(15) 0.0197(17) -0.0027(13) 0.0029(13) 0.0012(13)
C5 0.0279(17) 0.0272(16) 0.0218(17) 0.0002(14) 0.0047(14) 0.0037(14)
C6 0.0229(16) 0.0213(15) 0.0227(18) -0.0016(14) 0.0014(13) -0.0010(14)
C7 0.0273(17) 0.0242(16) 0.0224(18) -0.0001(13) -0.0008(14) -0.0030(14)
C8 0.0303(18) 0.0243(16) 0.0294(19) -0.0001(14) -0.0010(15) -0.0051(14)
C9 0.0326(19) 0.0253(17) 0.0254(19) 0.0011(14) 0.0014(15) 0.0035(14)
C10 0.0287(17) 0.0323(19) 0.0306(19) 0.0026(16) -0.0065(14) -0.0008(15)
C11 0.0206(16) 0.0248(16) 0.0241(17) -0.0024(14) 0.0051(13) -0.0013(14)
C12 0.0231(17) 0.0260(16) 0.0152(16) 0.0014(13) 0.0050(13) -0.0036(13)
C13 0.0249(17) 0.0290(17) 0.0229(17) -0.0003(14) 0.0058(14) -0.0021(14)
C14 0.0278(18) 0.041(2) 0.0206(18) 0.0009(15) -0.0006(14) -0.0072(15)
C15 0.037(2) 0.0341(19) 0.0234(18) -0.0054(15) 0.0052(15) -0.0110(16)
C16 0.039(2) 0.0252(16) 0.0249(18) -0.0045(14) 0.0075(15) -0.0033(15)
C17 0.0288(18) 0.0303(17) 0.0223(18) -0.0003(15) 0.0051(14) 0.0009(15)
C18 0.0256(17) 0.0187(15) 0.0282(19) 0.0005(14) 0.0031(14) -0.0039(14)
C19 0.0344(19) 0.0212(16) 0.033(2) 0.0002(15) -0.0034(15) -0.0002(14)
C20 0.046(2) 0.0261(17) 0.027(2) -0.0039(15) 0.0006(16) -0.0063(17)
C21 0.042(2) 0.0258(17) 0.036(2) -0.0075(16) 0.0093(17) -0.0020(16)
C22 0.032(2) 0.0220(17) 0.040(2) -0.0018(15) -0.0028(16) 0.0032(15)
C23 0.0350(18) 0.0210(16) 0.0246(19) 0.0009(14) 0.0006(15) -0.0015(14)

loop_
_atom_type_symbol
_atom_type_description
_atom_type_scat_dispersion_real
_atom_type_scat_dispersion_imag
_atom_type_scat_source
C C 0.0033 0.0016 'International Tables Vol C Tables 4.2.6.8 and 6.1.1.4'
H H 0.0000 0.0000 'International Tables Vol C Tables 4.2.6.8 and 6.1.1.4'
F F 0.0171 0.0103 'International Tables Vol C Tables 4.2.6.8 and 6.1.1.4'
N N 0.0061 0.0033 'International Tables Vol C Tables 4.2.6.8 and 6.1.1.4'
O O 0.0106 0.0060 'International Tables Vol C Tables 4.2.6.8 and 6.1.1.4'
S S 0.1246 0.1234 'International Tables Vol C Tables 4.2.6.8 and 6.1.1.4'

loop_
_geom_angle_atom_site_label_1
_geom_angle_atom_site_label_2
_geom_angle_atom_site_label_3
_geom_angle
O1 S1 O2 118.67(15)
O1 S1 C1 108.20(15)
O1 S1 C18 108.42(15)
O2 S1 C1 109.36(14)
O2 S1 C18 107.33(14)
C18 S1 C1 103.86(14)
C3 N1 C6 111.5(2)
C3 N1 C11 110.7(2)
C6 N1 C11 110.0(2)
S1 C1 H1 108.8
C2 C1 S1 113.7(2)
C2 C1 H1 108.8
C2 C1 C5 106.1(2)
C5 C1 S1 110.5(2)
C5 C1 H1 108.8
C1 C2 H2A 111.4
C1 C2 H2B 111.4
C1 C2 C3 102.0(2)
H2A C2 H2B 109.2
C3 C2 H2A 111.4
C3 C2 H2B 111.4
N1 C3 C2 113.4(2)
N1 C3 H3 108.9
N1 C3 C4 114.0(2)
C2 C3 H3 108.9
C2 C3 C4 102.3(2)
C4 C3 H3 108.9
C3 C4 H4A 110.7
C3 C4 H4B 110.7
C3 C4 C5 105.4(2)
H4A C4 H4B 108.8
C5 C4 H4A 110.7
C5 C4 H4B 110.7
C1 C5 H5A 110.8
C1 C5 H5B 110.8
C4 C5 C1 104.8(2)
C4 C5 H5A 110.8
C4 C5 H5B 110.8
H5A C5 H5B 108.9
N1 C6 H6A 109.1
N1 C6 H6B 109.1
N1 C6 C7 112.4(2)
H6A C6 H6B 107.8
C7 C6 H6A 109.1
C7 C6 H6B 109.1
C6 C7 H7 110.3
C6 C7 C8 117.7(3)
C6 C7 C10 118.0(3)
C8 C7 H7 110.3
C8 C7 C10 88.5(2)
C10 C7 H7 110.3
C7 C8 H8A 113.8
C7 C8 H8B 113.8
C7 C8 C9 88.9(2)
H8A C8 H8B 111.1
C9 C8 H8A 113.8
C9 C8 H8B 113.8
C8 C9 H9A 114.0
C8 C9 H9B 114.0
C8 C9 C10 87.9(2)
H9A C9 H9B 111.2
C10 C9 H9A 114.0
C10 C9 H9B 114.0
C7 C10 C9 88.4(2)
C7 C10 H10A 113.9
C7 C10 H10B 113.9
C9 C10 H10A 113.9
C9 C10 H10B 113.9
H10A C10 H10B 111.1
N1 C11 H11A 108.9
N1 C11 H11B 108.9
N1 C11 C12 113.5(2)
H11A C11 H11B 107.7
C12 C11 H11A 108.9
C12 C11 H11B 108.9
C13 C12 C11 120.9(3)
C13 C12 C17 118.9(3)
C17 C12 C11 120.2(3)
C12 C13 H13 119.7
C12 C13 C14 120.7(3)
C14 C13 H13 119.7
C13 C14 H14 120.1
C15 C14 C13 119.8(3)
C15 C14 H14 120.1
C14 C15 H15 120.0
C16 C15 C14 120.1(3)
C16 C15 H15 120.0
C15 C16 H16 120.2
C15 C16 C17 119.7(3)
C17 C16 H16 120.2
C12 C17 C16 120.9(3)
C12 C17 H17 119.6
C16 C17 H17 119.6
C19 C18 S1 119.1(2)
C23 C18 S1 118.8(2)
C23 C18 C19 122.0(3)
C18 C19 H19 121.4
C20 C19 C18 117.1(3)
C20 C19 H19 121.4
F1 C20 C19 118.3(3)
F1 C20 C21 118.2(3)
C21 C20 C19 123.5(3)
C20 C21 H21 121.7
C20 C21 C22 116.5(3)
C22 C21 H21 121.7
F2 C22 C21 117.6(3)
F2 C22 C23 118.9(3)
C23 C22 C21 123.5(3)
C18 C23 H23 121.4
C22 C23 C18 117.2(3)
C22 C23 H23 121.4

loop_
_geom_bond_atom_site_label_1
_geom_bond_atom_site_label_2
_geom_bond_distance
S1 O1 1.438(2)
S1 O2 1.438(2)
S1 C1 1.772(3)
S1 C18 1.768(3)
F1 C20 1.352(4)
F2 C22 1.355(4)
N1 C3 1.463(4)
N1 C6 1.476(4)
N1 C11 1.478(4)
C1 H1 1.0000
C1 C2 1.520(4)
C1 C5 1.550(4)
C2 H2A 0.9900
C2 H2B 0.9900
C2 C3 1.531(4)
C3 H3 1.0000
C3 C4 1.535(4)
C4 H4A 0.9900
C4 H4B 0.9900
C4 C5 1.538(4)
C5 H5A 0.9900
C5 H5B 0.9900
C6 H6A 0.9900
C6 H6B 0.9900
C6 C7 1.511(4)
C7 H7 1.0000
C7 C8 1.535(4)
C7 C10 1.547(4)
C8 H8A 0.9900
C8 H8B 0.9900
C8 C9 1.548(4)
C9 H9A 0.9900
C9 H9B 0.9900
C9 C10 1.550(5)
C10 H10A 0.9900
C10 H10B 0.9900
C11 H11A 0.9900
C11 H11B 0.9900
C11 C12 1.515(4)
C12 C13 1.386(4)
C12 C17 1.386(5)
C13 H13 0.9500
C13 C14 1.389(4)
C14 H14 0.9500
C14 C15 1.384(5)
C15 H15 0.9500
C15 C16 1.383(5)
C16 H16 0.9500
C16 C17 1.390(5)
C17 H17 0.9500
C18 C19 1.387(4)
C18 C23 1.387(4)
C19 H19 0.9500
C19 C20 1.382(5)
C20 C21 1.369(5)
C21 H21 0.9500
C21 C22 1.383(5)
C22 C23 1.373(5)
C23 H23 0.9500
